data_7031120
loop_
_publ_author_name
'Xiao, Hong-Ping'
'Zhou, Jian'
'Wang, Xiao-Li'
'Zou, Hua-Hong'
'Zhao, Rong-Qing'
'Xiao, Hong'

_publ_section_title
;
 Solvothermal syntheses and characterizations of three new holmium
 selenidostannates(iv): a rare example of adamantane-like [Sn4Se10](4-)
 selenidostannate(iv) with lanthanide complexes.
;
_journal_issue 32
_journal_name_full 'Dalton transactions (Cambridge, England : 2003)'
_journal_page_first 12306
_journal_page_last 12312
_journal_paper_doi 10.1039/c4dt00972j
_journal_volume 43
_journal_year 2014
_chemical_formula_moiety 'C16 H54 Ho2 N12 O2, Se6 Sn2'
_chemical_formula_sum 'C16 H54 Ho2 N12 O2 Se6 Sn2'
_chemical_formula_weight 1487.75
_chemical_name_systematic
; 
 ? 
;
_space_group_IT_number 14
_symmetry_cell_setting monoclinic
_symmetry_space_group_name_Hall '-P 2yn'
_symmetry_space_group_name_H-M 'P 1 21/n 1'
_atom_sites_solution_hydrogens geom
_atom_sites_solution_primary direct
_atom_sites_solution_secondary difmap
_audit_creation_method SHELXL-97
_cell_angle_alpha 90.00
_cell_angle_beta 99.1380(10)
_cell_angle_gamma 90.00
_cell_formula_units_Z 2
_cell_length_a 12.0096(6)
_cell_length_b 11.7181(6)
_cell_length_c 13.7717(7)
_cell_measurement_temperature 100(2)
_cell_volume 1913.49(17)
_computing_structure_refinement 'SHELXL-97 (Sheldrick, 1997)'
_computing_structure_solution 'SHELXS-97 (Sheldrick, 1990)'
_diffrn_ambient_temperature 100(2)
_diffrn_detector_area_resol_mean 7.31
_diffrn_measured_fraction_theta_full 0.989
_diffrn_measured_fraction_theta_max 0.989
_diffrn_measurement_device_type 'Rigaku Mercury'
_diffrn_measurement_method \w
_diffrn_radiation_monochromator graphite
_diffrn_radiation_source 'fine-focus sealed tube'
_diffrn_radiation_type MoK\a
_diffrn_radiation_wavelength 0.71073
_diffrn_reflns_av_R_equivalents 0.0391
_diffrn_reflns_av_sigmaI/netI 0.0327
_diffrn_reflns_limit_h_max 14
_diffrn_reflns_limit_h_min -11
_diffrn_reflns_limit_k_max 13
_diffrn_reflns_limit_k_min -13
_diffrn_reflns_limit_l_max 16
_diffrn_reflns_limit_l_min -16
_diffrn_reflns_number 13479
_diffrn_reflns_theta_full 25.09
_diffrn_reflns_theta_max 25.09
_diffrn_reflns_theta_min 2.09
_exptl_absorpt_coefficient_mu 11.121
_exptl_absorpt_correction_T_max 0.3313
_exptl_absorpt_correction_T_min 0.1808
_exptl_absorpt_correction_type numerical
_exptl_absorpt_process_details 'optimized using Stoe X-shape'
_exptl_crystal_colour YELLOW
_exptl_crystal_density_diffrn 2.586
_exptl_crystal_density_method 'not measured'
_exptl_crystal_description sheet
_exptl_crystal_F_000 1376
_exptl_crystal_size_max 0.11
_exptl_crystal_size_mid 0.08
_exptl_crystal_size_min 0.06
_refine_diff_density_max 1.256
_refine_diff_density_min -0.970
_refine_diff_density_rms 0.143
_refine_ls_extinction_method none
_refine_ls_goodness_of_fit_ref 1.034
_refine_ls_hydrogen_treatment mixed
_refine_ls_matrix_type full
_refine_ls_number_parameters 185
_refine_ls_number_reflns 3364
_refine_ls_number_restraints 1
_refine_ls_restrained_S_all 1.034
_refine_ls_R_factor_all 0.0249
_refine_ls_R_factor_gt 0.0215
_refine_ls_shift/su_max 0.002
_refine_ls_shift/su_mean 0.000
_refine_ls_structure_factor_coef Fsqd
_refine_ls_weighting_details 'calc w=1/[\s^2^(Fo^2^)+(0.0280P)^2^+0.0000P] where P=(Fo^2^+2Fc^2^)/3'
_refine_ls_weighting_scheme calc
_refine_ls_wR_factor_gt 0.0514
_refine_ls_wR_factor_ref 0.0529
_reflns_number_gt 3057
_reflns_number_total 3364
_reflns_threshold_expression >2sigma(I)
_cod_data_source_file c4dt00972j3.cif
_cod_data_source_block 2
_cod_depositor_comments 'Adding full bibliography for 7031119--7031121.cif.'
_cod_original_sg_symbol_Hall '-P 2yn '
_cod_original_sg_symbol_H-M 'P 21/n'
_cod_database_code 7031120

loop_
_symmetry_equiv_pos_as_xyz
'x, y, z'
'-x+1/2, y+1/2, -z+1/2'
'-x, -y, -z'
'x-1/2, -y-1/2, z-1/2'

loop_
_atom_site_label
_atom_site_type_symbol
_atom_site_fract_x
_atom_site_fract_y
_atom_site_fract_z
_atom_site_U_iso_or_equiv
_atom_site_adp_type
_atom_site_occupancy
_atom_site_symmetry_multiplicity
_atom_site_calc_flag
_atom_site_refinement_flags
Ho1 Ho 0.475756(14) 0.418188(15) 0.611311(12) 0.01238(7) Uani 1 1 d .
Sn1 Sn 0.50550(2) 0.02112(2) 0.872515(18) 0.01444(8) Uani 1 1 d .
Se1 Se 0.66822(3) 0.12188(4) 0.82328(3) 0.01895(11) Uani 1 1 d .
Se2 Se 0.42335(3) 0.13921(3) 1.00535(3) 0.01823(10) Uani 1 1 d .
Se3 Se 0.36123(3) -0.02355(3) 0.73035(3) 0.01900(11) Uani 1 1 d .
O1W O 0.4190(2) 0.4486(2) 0.45120(19) 0.0172(6) Uani 1 1 d D
N1 N 0.2726(3) 0.3525(3) 0.5833(2) 0.0175(7) Uani 1 1 d .
H1A H 0.2403 0.3743 0.6350 0.021 Uiso 1 1 calc R
H1B H 0.2359 0.3880 0.5296 0.021 Uiso 1 1 calc R
N2 N 0.4578(3) 0.2075(3) 0.5664(2) 0.0161(7) Uani 1 1 d .
H2C H 0.4717 0.1650 0.6223 0.019 Uiso 1 1 calc R
N3 N 0.6625(3) 0.3122(3) 0.6225(2) 0.0207(8) Uani 1 1 d .
H3A H 0.7129 0.3594 0.6018 0.025 Uiso 1 1 calc R
H3B H 0.6874 0.2966 0.6862 0.025 Uiso 1 1 calc R
N4 N 0.4488(3) 0.3290(3) 0.7738(2) 0.0210(8) Uani 1 1 d .
H4A H 0.3760 0.3084 0.7697 0.025 Uiso 1 1 calc R
H4B H 0.4905 0.2649 0.7824 0.025 Uiso 1 1 calc R
N5 N 0.5895(3) 0.5204(3) 0.7614(2) 0.0179(7) Uani 1 1 d .
H5C H 0.6623 0.5221 0.7506 0.022 Uiso 1 1 calc R
N6 N 0.3692(3) 0.5836(3) 0.6647(3) 0.0199(8) Uani 1 1 d .
H6A H 0.3522 0.6310 0.6130 0.024 Uiso 1 1 calc R
H6B H 0.3036 0.5572 0.6797 0.024 Uiso 1 1 calc R
C1 C 0.2576(3) 0.2281(3) 0.5699(3) 0.0200(9) Uani 1 1 d .
H1C H 0.1826 0.2125 0.5347 0.024 Uiso 1 1 calc R
H1D H 0.2647 0.1914 0.6337 0.024 Uiso 1 1 calc R
C2 C 0.3438(3) 0.1803(4) 0.5137(3) 0.0194(9) Uani 1 1 d .
H2A H 0.3347 0.0983 0.5074 0.023 Uiso 1 1 calc R
H2B H 0.3338 0.2131 0.4482 0.023 Uiso 1 1 calc R
C3 C 0.5459(3) 0.1843(4) 0.5056(3) 0.0203(9) Uani 1 1 d .
H3C H 0.5357 0.2343 0.4487 0.024 Uiso 1 1 calc R
H3D H 0.5398 0.1060 0.4825 0.024 Uiso 1 1 calc R
C4 C 0.6611(3) 0.2040(4) 0.5660(3) 0.0210(9) Uani 1 1 d .
H4C H 0.6798 0.1408 0.6111 0.025 Uiso 1 1 calc R
H4D H 0.7174 0.2074 0.5228 0.025 Uiso 1 1 calc R
C5 C 0.4787(4) 0.4015(4) 0.8614(3) 0.0229(9) Uani 1 1 d .
H5A H 0.4851 0.3552 0.9205 0.028 Uiso 1 1 calc R
H5B H 0.4205 0.4583 0.8639 0.028 Uiso 1 1 calc R
C6 C 0.5907(4) 0.4599(4) 0.8560(3) 0.0234(10) Uani 1 1 d .
H6C H 0.6069 0.5141 0.9096 0.028 Uiso 1 1 calc R
H6D H 0.6503 0.4033 0.8638 0.028 Uiso 1 1 calc R
C7 C 0.5520(3) 0.6409(4) 0.7610(3) 0.0215(9) Uani 1 1 d .
H7A H 0.5786 0.6810 0.7075 0.026 Uiso 1 1 calc R
H7B H 0.5855 0.6770 0.8221 0.026 Uiso 1 1 calc R
C8 C 0.4253(4) 0.6516(4) 0.7494(3) 0.0231(9) Uani 1 1 d .
H8A H 0.3998 0.6254 0.8090 0.028 Uiso 1 1 calc R
H8B H 0.4041 0.7312 0.7397 0.028 Uiso 1 1 calc R
H1W H 0.354(2) 0.433(4) 0.425(3) 0.026(13) Uiso 1 1 d D

loop_
_atom_site_aniso_label
_atom_site_aniso_U_11
_atom_site_aniso_U_22
_atom_site_aniso_U_33
_atom_site_aniso_U_23
_atom_site_aniso_U_13
_atom_site_aniso_U_12
Ho1 0.01231(11) 0.01339(11) 0.01214(10) 0.00161(6) 0.00410(7) 0.00011(7)
Sn1 0.01423(16) 0.01598(15) 0.01415(14) 0.00269(10) 0.00541(11) 0.00135(11)
Se1 0.0148(2) 0.0245(2) 0.0187(2) 0.00597(16) 0.00595(16) 0.00013(17)
Se2 0.0225(2) 0.0167(2) 0.0173(2) 0.00346(15) 0.00867(16) 0.00566(17)
Se3 0.0185(2) 0.0228(2) 0.0161(2) 0.00184(16) 0.00379(16) 0.00045(17)
O1W 0.0151(16) 0.0218(15) 0.0143(14) 0.0035(11) 0.0006(12) -0.0047(12)
N1 0.0167(18) 0.0183(18) 0.0188(17) 0.0015(14) 0.0071(13) 0.0002(14)
N2 0.0177(18) 0.0156(18) 0.0160(16) 0.0017(13) 0.0053(13) -0.0010(14)
N3 0.0182(18) 0.0233(19) 0.0215(18) 0.0002(15) 0.0059(14) 0.0004(15)
N4 0.0201(19) 0.0216(19) 0.0215(18) 0.0034(14) 0.0041(14) -0.0048(15)
N5 0.0158(18) 0.0213(19) 0.0168(17) 0.0023(14) 0.0028(13) 0.0002(14)
N6 0.0175(19) 0.0192(19) 0.0237(19) -0.0001(14) 0.0054(14) -0.0025(14)
C1 0.019(2) 0.017(2) 0.026(2) 0.0020(17) 0.0078(17) -0.0032(17)
C2 0.017(2) 0.020(2) 0.022(2) 0.0003(16) 0.0024(16) -0.0012(17)
C3 0.022(2) 0.019(2) 0.021(2) 0.0019(17) 0.0075(17) 0.0045(18)
C4 0.021(2) 0.022(2) 0.022(2) 0.0019(17) 0.0076(17) 0.0021(18)
C5 0.032(3) 0.022(2) 0.017(2) 0.0040(17) 0.0087(18) -0.0013(19)
C6 0.026(2) 0.029(2) 0.015(2) 0.0016(17) 0.0014(17) -0.0022(19)
C7 0.023(2) 0.021(2) 0.021(2) -0.0002(17) 0.0050(17) -0.0004(18)
C8 0.029(2) 0.018(2) 0.024(2) -0.0033(17) 0.0104(18) 0.0023(18)

loop_
_atom_type_symbol
_atom_type_description
_atom_type_scat_dispersion_real
_atom_type_scat_dispersion_imag
_atom_type_scat_source
C C 0.0033 0.0016 'International Tables Vol C Tables 4.2.6.8 and 6.1.1.4'
H H 0.0000 0.0000 'International Tables Vol C Tables 4.2.6.8 and 6.1.1.4'
N N 0.0061 0.0033 'International Tables Vol C Tables 4.2.6.8 and 6.1.1.4'
O O 0.0106 0.0060 'International Tables Vol C Tables 4.2.6.8 and 6.1.1.4'
Se Se -0.0929 2.2259 'International Tables Vol C Tables 4.2.6.8 and 6.1.1.4'
Sn Sn -0.6537 1.4246 'International Tables Vol C Tables 4.2.6.8 and 6.1.1.4'
Ho Ho -0.2175 4.6783 'International Tables Vol C Tables 4.2.6.8 and 6.1.1.4'

loop_
_geom_angle_atom_site_label_1
_geom_angle_atom_site_label_2
_geom_angle_atom_site_label_3
_geom_angle
_geom_angle_site_symmetry_1
_geom_angle_site_symmetry_3
O1W Ho1 O1W 67.36(11) . 3_666
O1W Ho1 N6 94.38(11) . .
O1W Ho1 N6 85.39(11) 3_666 .
O1W Ho1 N1 76.23(10) . .
O1W Ho1 N1 137.35(10) 3_666 .
N6 Ho1 N1 75.76(11) . .
O1W Ho1 N4 151.16(10) . .
O1W Ho1 N4 141.01(10) 3_666 .
N6 Ho1 N4 85.25(12) . .
N1 Ho1 N4 75.75(11) . .
O1W Ho1 N2 85.06(10) . .
O1W Ho1 N2 127.39(10) 3_666 .
N6 Ho1 N2 142.84(11) . .
N1 Ho1 N2 68.01(10) . .
N4 Ho1 N2 78.28(11) . .
O1W Ho1 N3 105.40(11) . .
O1W Ho1 N3 79.62(11) 3_666 .
N6 Ho1 N3 148.04(11) . .
N1 Ho1 N3 132.82(11) . .
N4 Ho1 N3 88.87(11) . .
N2 Ho1 N3 65.25(11) . .
O1W Ho1 N5 139.14(10) . .
O1W Ho1 N5 74.24(10) 3_666 .
N6 Ho1 N5 68.60(11) . .
N1 Ho1 N5 129.63(11) . .
N4 Ho1 N5 67.10(11) . .
N2 Ho1 N5 131.11(10) . .
N3 Ho1 N5 80.17(11) . .
O1W Ho1 Ho1 33.95(7) . 3_666
O1W Ho1 Ho1 33.41(7) 3_666 3_666
N6 Ho1 Ho1 89.83(8) . 3_666
N1 Ho1 Ho1 107.64(7) . 3_666
N4 Ho1 Ho1 173.17(8) . 3_666
N2 Ho1 Ho1 108.43(7) . 3_666
N3 Ho1 Ho1 92.83(8) . 3_666
N5 Ho1 Ho1 106.67(7) . 3_666
Se3 Sn1 Se1 111.841(17) . .
Se3 Sn1 Se2 118.951(17) . 3_657
Se1 Sn1 Se2 109.467(16) . 3_657
Se3 Sn1 Se2 111.995(17) . .
Se1 Sn1 Se2 110.054(17) . .
Se2 Sn1 Se2 92.990(15) 3_657 .
Sn1 Se2 Sn1 87.010(15) 3_657 .
Ho1 O1W Ho1 112.64(11) . 3_666
Ho1 O1W H1W 121(3) . .
Ho1 O1W H1W 122(3) 3_666 .
C1 N1 Ho1 114.5(2) . .
C1 N1 H1A 108.6 . .
Ho1 N1 H1A 108.6 . .
C1 N1 H1B 108.6 . .
Ho1 N1 H1B 108.6 . .
H1A N1 H1B 107.6 . .
C3 N2 C2 111.9(3) . .
C3 N2 Ho1 106.0(2) . .
C2 N2 Ho1 111.4(2) . .
C3 N2 H2C 109.2 . .
C2 N2 H2C 109.2 . .
Ho1 N2 H2C 109.2 . .
C4 N3 Ho1 116.6(2) . .
C4 N3 H3A 108.1 . .
Ho1 N3 H3A 108.1 . .
C4 N3 H3B 108.1 . .
Ho1 N3 H3B 108.1 . .
H3A N3 H3B 107.3 . .
C5 N4 Ho1 115.8(2) . .
C5 N4 H4A 108.3 . .
Ho1 N4 H4A 108.3 . .
C5 N4 H4B 108.3 . .
Ho1 N4 H4B 108.3 . .
H4A N4 H4B 107.4 . .
C6 N5 C7 114.9(3) . .
C6 N5 Ho1 114.3(2) . .
C7 N5 Ho1 108.5(2) . .
C6 N5 H5C 106.2 . .
C7 N5 H5C 106.2 . .
Ho1 N5 H5C 106.2 . .
C8 N6 Ho1 117.3(2) . .
C8 N6 H6A 108.0 . .
Ho1 N6 H6A 108.0 . .
C8 N6 H6B 108.0 . .
Ho1 N6 H6B 108.0 . .
H6A N6 H6B 107.2 . .
N1 C1 C2 110.7(3) . .
N1 C1 H1C 109.5 . .
C2 C1 H1C 109.5 . .
N1 C1 H1D 109.5 . .
C2 C1 H1D 109.5 . .
H1C C1 H1D 108.1 . .
N2 C2 C1 109.1(3) . .
N2 C2 H2A 109.9 . .
C1 C2 H2A 109.9 . .
N2 C2 H2B 109.9 . .
C1 C2 H2B 109.9 . .
H2A C2 H2B 108.3 . .
N2 C3 C4 109.6(3) . .
N2 C3 H3C 109.8 . .
C4 C3 H3C 109.8 . .
N2 C3 H3D 109.8 . .
C4 C3 H3D 109.8 . .
H3C C3 H3D 108.2 . .
N3 C4 C3 110.6(3) . .
N3 C4 H4C 109.5 . .
C3 C4 H4C 109.5 . .
N3 C4 H4D 109.5 . .
C3 C4 H4D 109.5 . .
H4C C4 H4D 108.1 . .
N4 C5 C6 108.8(3) . .
N4 C5 H5A 109.9 . .
C6 C5 H5A 109.9 . .
N4 C5 H5B 109.9 . .
C6 C5 H5B 109.9 . .
H5A C5 H5B 108.3 . .
N5 C6 C5 112.0(3) . .
N5 C6 H6C 109.2 . .
C5 C6 H6C 109.2 . .
N5 C6 H6D 109.2 . .
C5 C6 H6D 109.2 . .
H6C C6 H6D 107.9 . .
N5 C7 C8 112.4(3) . .
N5 C7 H7A 109.1 . .
C8 C7 H7A 109.1 . .
N5 C7 H7B 109.1 . .
C8 C7 H7B 109.1 . .
H7A C7 H7B 107.9 . .
N6 C8 C7 111.3(3) . .
N6 C8 H8A 109.4 . .
C7 C8 H8A 109.4 . .
N6 C8 H8B 109.4 . .
C7 C8 H8B 109.4 . .
H8A C8 H8B 108.0 . .

loop_
_geom_bond_atom_site_label_1
_geom_bond_atom_site_label_2
_geom_bond_distance
_geom_bond_site_symmetry_2
Ho1 O1W 2.231(3) .
Ho1 O1W 2.263(3) 3_666
Ho1 N6 2.497(3) .
Ho1 N1 2.529(3) .
Ho1 N4 2.537(3) .
Ho1 N2 2.545(3) .
Ho1 N3 2.547(3) .
Ho1 N5 2.584(3) .
Ho1 Ho1 3.7393(4) 3_666
Sn1 Se3 2.4560(5) .
Sn1 Se1 2.4685(5) .
Sn1 Se2 2.5754(5) 3_657
Sn1 Se2 2.6092(5) .
Se2 Sn1 2.5754(5) 3_657
O1W Ho1 2.263(3) 3_666
O1W H1W 0.831(19) .
N1 C1 1.476(5) .
N1 H1A 0.9000 .
N1 H1B 0.9000 .
N2 C3 1.474(5) .
N2 C2 1.479(5) .
N2 H2C 0.9100 .
N3 C4 1.486(5) .
N3 H3A 0.9000 .
N3 H3B 0.9000 .
N4 C5 1.473(5) .
N4 H4A 0.9000 .
N4 H4B 0.9000 .
N5 C6 1.480(5) .
N5 C7 1.481(5) .
N5 H5C 0.9100 .
N6 C8 1.483(5) .
N6 H6A 0.9000 .
N6 H6B 0.9000 .
C1 C2 1.497(5) .
C1 H1C 0.9700 .
C1 H1D 0.9700 .
C2 H2A 0.9700 .
C2 H2B 0.9700 .
C3 C4 1.515(6) .
C3 H3C 0.9700 .
C3 H3D 0.9700 .
C4 H4C 0.9700 .
C4 H4D 0.9700 .
C5 C6 1.521(6) .
C5 H5A 0.9700 .
C5 H5B 0.9700 .
C6 H6C 0.9700 .
C6 H6D 0.9700 .
C7 C8 1.510(6) .
C7 H7A 0.9700 .
C7 H7B 0.9700 .
C8 H8A 0.9700 .
C8 H8B 0.9700 .
